data_8101474
loop_
_publ_author_name
'Gray, Thomas'
'Laplaza, Catalina E.'
'Staples, Richard J.'

_publ_section_title
;
Crystal structure of 4,4-dimethyloxazolidine-2-thione, C5H9NOS
;
_journal_issue 2
_journal_name_full 'Zeitschrift f\"ur Kristallographie - New Crystal Structures'
_journal_page_first 230
_journal_page_last 230
_journal_volume 214
_journal_year 1999
_chemical_formula_sum 'C5 H9 N O S'
_chemical_formula_weight 131.19
_space_group_IT_number 14
_symmetry_cell_setting monoclinic
_symmetry_space_group_name_Hall '-P 2yn'
_symmetry_space_group_name_H-M 'P 1 21/n 1'
_cell_angle_alpha 90.00
_cell_angle_beta 99.024(2)
_cell_angle_gamma 90.00
_cell_formula_units_Z 4
_cell_length_a 5.7511(5)
_cell_length_b 17.022(2)
_cell_length_c 7.2499(7)
_cell_measurement_temperature 213(2)
_cell_volume 701.0(1)
_diffrn_ambient_temperature 213(2)
_exptl_crystal_density_diffrn 1.243
_refine_ls_R_factor_obs 0.0372
_refine_ls_wR_factor_obs 0.0944
_cod_depositor_comments
;
The following automatic conversions were performed:
'_symmetry_cell_setting' value 'Monoclinic' changed to 'monoclinic'
according to '/home/saulius/struct/CIF-dictionaries/cif_core.dic'
dictionary named 'cif_core.dic' version 2.4.1 from 2010-06-29.

Automatic conversion script
Id: cif_fix_enum 1527 2010-12-29 10:47:43Z saulius 
;
_cod_original_sg_symbol_H-M 'P 21/n'
_cod_database_code 8101474

loop_
_symmetry_equiv_pos_as_xyz
'x, y, z'
'-x+1/2, y+1/2, -z+1/2'
'-x, -y, -z'
'x-1/2, -y-1/2, z-1/2'

loop_
_atom_site_aniso_label
_atom_site_aniso_U_11
_atom_site_aniso_U_22
_atom_site_aniso_U_33
_atom_site_aniso_U_23
_atom_site_aniso_U_13
_atom_site_aniso_U_12
S1 0.0422(4) 0.0338(4) 0.0372(4) 0.0068(2) -0.0075(3) -0.0067(3)
O1 0.0443(9) 0.0270(9) 0.0443(10) 0.0073(7) -0.0004(8) -0.0095(7)
N1 0.0362(10) 0.0236(10) 0.0355(11) 0.0035(7) -0.0054(8) -0.0072(8)
C1 0.0324(11) 0.0217(11) 0.0343(13) 0.0006(9) 0.0087(9) 0.0020(9)
C2 0.0291(11) 0.0302(11) 0.0328(12) -0.0046(9) 0.0031(9) -0.0068(9)
C3 0.0389(13) 0.0323(13) 0.0447(15) -0.0014(10) 0.0002(11) -0.0098(10)
C4 0.0564(16) 0.0635(18) 0.0508(17) -0.0205(13) 0.0202(13) -0.0124(14)
C5 0.0368(13) 0.0566(16) 0.0476(16) 0.0046(12) -0.0019(11) 0.0042(12)

loop_
_atom_site_label
_atom_site_type_symbol
_atom_site_fract_x
_atom_site_fract_y
_atom_site_fract_z
_atom_site_U_iso_or_equiv
_atom_site_thermal_displace_type
_atom_site_occupancy
_atom_site_calc_flag
_atom_site_refinement_flags
_atom_site_disorder_assembly
_atom_site_disorder_group
S1 S 0.07729(10) 0.40341(3) 0.22368(8) 0.0392(2) Uani 1 d . . .
O1 O -0.2630(3) 0.31072(8) 0.0698(2) 0.0393(4) Uani 1 d . . .
N1 N -0.2389(3) 0.41853(10) -0.0893(3) 0.0329(5) Uani 1 d . . .
H1A H -0.1965 0.4662 -0.1121 0.040 Uiso 1 calc R . .
C1 C -0.1484(4) 0.37900(12) 0.0605(3) 0.0291(5) Uani 1 d . . .
C2 C -0.4188(4) 0.37446(13) -0.2147(3) 0.0309(5) Uani 1 d . . .
C3 C -0.4649(4) 0.30953(13) -0.0790(3) 0.0393(6) Uani 1 d . . .
H3A H -0.6106 0.3199 -0.0290 0.047 Uiso 1 calc R . .
H3B H -0.4784 0.2584 -0.1418 0.047 Uiso 1 calc R . .
C4 C -0.3147(5) 0.34390(17) -0.3811(4) 0.0556(8) Uani 1 d . . .
H4A H -0.2894 0.3874 -0.4619 0.083 Uiso 1 calc R . .
H4B H -0.4226 0.3066 -0.4500 0.083 Uiso 1 calc R . .
H4C H -0.1657 0.3182 -0.3374 0.083 Uiso 1 calc R . .
C5 C -0.6333(4) 0.42554(15) -0.2758(4) 0.0479(7) Uani 1 d . . .
H5A H -0.5950 0.4656 -0.3613 0.072 Uiso 1 calc R . .
H5B H -0.6809 0.4504 -0.1672 0.072 Uiso 1 calc R . .
H5C H -0.7612 0.3933 -0.3378 0.072 Uiso 1 calc R . .

loop_
_geom_bond_atom_site_label_1
_geom_bond_atom_site_label_2
_geom_bond_distance
_geom_bond_site_symmetry_2
_geom_bond_publ_flag
S1 C1 1.666(2) . ?
O1 C1 1.343(2) . ?
O1 C3 1.456(3) . ?
N1 C1 1.313(3) . ?
N1 C2 1.472(3) . ?
C2 C5 1.517(3) . ?
C2 C4 1.520(3) . ?
C2 C3 1.530(3) . ?

loop_
_cod_related_entry_id
_cod_related_entry_database
_cod_related_entry_code
1 ChemSpider 2059215
